data_7122702
loop_
_publ_author_name
'Breit, Bernhard'
'Zheng, Jun'
'Hosseini, Fereshteh'
'Dong, Ya-Xi'

_publ_section_title
;
 Palladium-Catalyzed Trisallylation of Azoles with Alkyne via sequential
 C(sp2)-H and C(sp3)-H Functionalization
;
_journal_name_full 'Chemical Communications'
_journal_paper_doi 10.1039/C8CC09165J
_journal_year 2018
_chemical_formula_moiety 'C38 H37 N O'
_chemical_formula_sum 'C38 H37 N O'
_chemical_formula_weight 523.68
_space_group_crystal_system monoclinic
_space_group_IT_number 14
_space_group_name_Hall '-P 2ybc'
_space_group_name_H-M_alt 'P 1 21/c 1'
_symmetry_space_group_name_Hall '-P 2ybc'
_symmetry_space_group_name_H-M 'P 1 21/c 1'
_atom_sites_solution_hydrogens geom
_atom_sites_solution_primary dual
_audit_creation_date 2017-12-12
_audit_creation_method
;
Olex2 1.2
(compiled 2017.08.10 svn.r3458 for OlexSys, GUI svn.r5381)
;
_audit_update_record
;
2017-12-12 deposited with the CCDC.
2018-12-06 downloaded from the CCDC.
;
_cell_angle_alpha 90
_cell_angle_beta 106.112(11)
_cell_angle_gamma 90
_cell_formula_units_Z 4
_cell_length_a 15.211(11)
_cell_length_b 9.492(8)
_cell_length_c 22.154(15)
_cell_measurement_reflns_used 8760
_cell_measurement_temperature 100
_cell_measurement_theta_max 26.425
_cell_measurement_theta_min 2.369
_cell_volume 3073(4)
_computing_cell_refinement 'SAINT V8.38A (Madison, 2016)'
_computing_data_collection 'Bruker APEX2 software'
_computing_data_reduction 'SAINT V8.38A (Madison, 2016)'
_computing_molecular_graphics 'Olex2 (Dolomanov et al., 2009)'
_computing_publication_material 'Olex2 (Dolomanov et al., 2009)'
_computing_structure_refinement 'ShelXL (Sheldrick, 2015)'
_computing_structure_solution 'ShelXT (Sheldrick, 2015)'
_diffrn_ambient_temperature 100.0
_diffrn_detector 'Bruker APEX2 area detector'
_diffrn_detector_area_resol_mean 7.9
_diffrn_detector_type 'CCD area detector'
_diffrn_measured_fraction_theta_full 0.999
_diffrn_measured_fraction_theta_max 0.993
_diffrn_measurement_device 'fixed-chi two circle goniometer'
_diffrn_measurement_device_type 'Bruker SMART APEX2 area detector'
_diffrn_measurement_method '\w and \f scans'
_diffrn_radiation_monochromator 'mirror optics'
_diffrn_radiation_probe x-ray
_diffrn_radiation_type MoK\a
_diffrn_radiation_wavelength 0.71073
_diffrn_reflns_av_R_equivalents 0.0415
_diffrn_reflns_av_unetI/netI 0.0348
_diffrn_reflns_Laue_measured_fraction_full 0.999
_diffrn_reflns_Laue_measured_fraction_max 0.993
_diffrn_reflns_limit_h_max 19
_diffrn_reflns_limit_h_min -19
_diffrn_reflns_limit_k_max 11
_diffrn_reflns_limit_k_min -12
_diffrn_reflns_limit_l_max 28
_diffrn_reflns_limit_l_min -28
_diffrn_reflns_number 45257
_diffrn_reflns_point_group_measured_fraction_full 0.999
_diffrn_reflns_point_group_measured_fraction_max 0.993
_diffrn_reflns_theta_full 25.242
_diffrn_reflns_theta_max 27.008
_diffrn_reflns_theta_min 1.393
_diffrn_source 'microfocus sealed X-ray tube'
_diffrn_source_current 50
_diffrn_source_type 'Incoatec Mo I\ms'
_diffrn_source_voltage 0.6
_exptl_absorpt_coefficient_mu 0.067
_exptl_absorpt_correction_T_max 0.7455
_exptl_absorpt_correction_T_min 0.6921
_exptl_absorpt_correction_type multi-scan
_exptl_absorpt_process_details
'SADABS-2016/2 (Bruker,2016/2) was used for absorption correction. wR2(int) was 0.1100 before and 0.0506 after correction. The Ratio of minimum to maximum transmission is 0.9284. The \l/2 correction factor is Not present.'
_exptl_crystal_colour colourless
_exptl_crystal_colour_primary colourless
_exptl_crystal_density_diffrn 1.132
_exptl_crystal_description block
_exptl_crystal_F_000 1120
_exptl_crystal_recrystallization_method 'The material was recrystallised from hexane by slow evaporation'
_exptl_crystal_size_max 0.18
_exptl_crystal_size_mid 0.17
_exptl_crystal_size_min 0.06
_refine_diff_density_max 0.288
_refine_diff_density_min -0.230
_refine_diff_density_rms 0.041
_refine_ls_extinction_method none
_refine_ls_goodness_of_fit_ref 1.017
_refine_ls_hydrogen_treatment constr
_refine_ls_matrix_type full
_refine_ls_number_parameters 398
_refine_ls_number_reflns 6659
_refine_ls_number_restraints 535
_refine_ls_restrained_S_all 0.982
_refine_ls_R_factor_all 0.0762
_refine_ls_R_factor_gt 0.0520
_refine_ls_shift/su_max 0.000
_refine_ls_shift/su_mean 0.000
_refine_ls_structure_factor_coef Fsqd
_refine_ls_weighting_details 'w=1/[\s^2^(Fo^2^)+(0.0575P)^2^+1.1444P] where P=(Fo^2^+2Fc^2^)/3'
_refine_ls_weighting_scheme calc
_refine_ls_wR_factor_gt 0.1223
_refine_ls_wR_factor_ref 0.1342
_reflns_Friedel_coverage 0.000
_reflns_number_gt 4841
_reflns_number_total 6659
_reflns_threshold_expression 'I > 2\s(I)'
_cod_data_source_file c8cc09165j2.cif
_cod_data_source_block breit_jz_169_0m_a
_cod_database_code 7122702
_shelx_shelxl_version_number 2018/1
_shelx_space_group_comment
;
The symmetry employed for this shelxl refinement is uniquely defined
by the following loop, which should always be used as a source of
symmetry information in preference to the above space-group names.
They are only intended as comments.
;
_shelx_estimated_absorpt_t_max 0.996
_shelx_estimated_absorpt_t_min 0.988
_olex2_refinement_description
;
1. Fixed Uiso
 At 1.2 times of:
  All C(H) groups, All C(H,H) groups
 At 1.5 times of:
  All C(H,H,H) groups
2. Restrained distances
 C31-C35 \\sim C35-C36 \\sim C35-C37 \\sim C35-C38 \\sim C31-C35A \\sim
C35A-C36A \\sim C35A-C37A ~
 C35A-C38A
 with sigma of 0.02
 C36-C37 \\sim C37-C38 \\sim C38-C36 \\sim C36A-C37A \\sim C37A-C38A \\sim
C38A-C36A
 with sigma of 0.04
 C31-C36 \\sim C31-C37 \\sim C31-C38 \\sim C31-C36A \\sim C31-C37A \\sim
C31-C38A
 with sigma of 0.04
3. Uiso/Uaniso restraints and constraints
C31 \\sim C35 \\sim C36 \\sim C37 \\sim C38 \\sim C35A \\sim C36A \\sim C37A
\\sim C38A: within 2A with sigma of 0.04 and sigma for terminal atoms of 0.08
Uanis(C35) = Uanis(C35A)
4. Rigid body (RIGU) restrains
 All non-hydrogen atoms
 with sigma for 1-2 distances of 0.004 and sigma for 1-3 distances of 0.004
5. Same fragment restrains
{C35, C36, C37, C38} sigma for 1-2: 0.02, 1-3: 0.04
as
{C35A, C36A, C37A, C38A}
6. Others
 Sof(C35A)=Sof(C36A)=Sof(H36D)=Sof(H36E)=Sof(H36F)=Sof(C37A)=Sof(H37D)=
 Sof(H37E)=Sof(H37F)=Sof(C38A)=Sof(H38D)=Sof(H38E)=Sof(H38F)=1-FVAR(1)
 Sof(C35)=Sof(C36)=Sof(H36A)=Sof(H36B)=Sof(H36C)=Sof(C37)=Sof(H37A)=Sof(H37B)=
 Sof(H37C)=Sof(C38)=Sof(H38A)=Sof(H38B)=Sof(H38C)=FVAR(1)
7.a Secondary CH2 refined with riding coordinates:
 C2(H2A,H2B), C11(H11A,H11B)
7.b Aromatic/amide H refined with riding coordinates:
 C3(H3), C4(H4), C6(H6), C7(H7), C8(H8), C9(H9), C10(H10), C33(H33), C32(H32),
 C30(H30), C27(H27), C26(H26), C25(H25), C24(H24), C23(H23), C22(H22), C21(H21),
  C19(H19), C18(H18), C17(H17), C16(H16), C15(H15), C13(H13), C12(H12)
7.c Idealised Me refined as rotating group:
 C36(H36A,H36B,H36C), C37(H37A,H37B,H37C), C38(H38A,H38B,H38C), C36A(H36D,H36E,
 H36F), C37A(H37D,H37E,H37F), C38A(H38D,H38E,H38F)
;
_olex2_diffrn_ambient_temperature_device 'Oxford Cryosystems 800'
_olex2_exptl_crystal_mounting_method 'The crystal was mounted on a MITIGEN holder in perfluoroether oil'
_olex2_submission_special_instructions 'No special instructions were received'

loop_
_space_group_symop_operation_xyz
'x, y, z'
'-x, y+1/2, -z+1/2'
'-x, -y, -z'
'x, -y-1/2, z-1/2'

loop_
_atom_site_label
_atom_site_type_symbol
_atom_site_fract_x
_atom_site_fract_y
_atom_site_fract_z
_atom_site_U_iso_or_equiv
_atom_site_adp_type
_atom_site_occupancy
_atom_site_site_symmetry_order
_atom_site_calc_flag
_atom_site_refinement_flags_posn
_atom_site_refinement_flags_adp
_atom_site_refinement_flags_occupancy
_atom_site_disorder_assembly
_atom_site_disorder_group
O1 O 0.49783(7) 0.62322(13) 0.54756(5) 0.0364(3) Uani 1 1 d . U . . .
N1 N 0.60425(9) 0.55699(14) 0.63718(6) 0.0304(3) Uani 1 1 d . U . . .
C1 C 0.36658(10) 0.41182(16) 0.70958(7) 0.0276(3) Uani 1 1 d . U . . .
C2 C 0.37889(11) 0.25374(16) 0.73023(7) 0.0297(3) Uani 1 1 d . U . . .
H2A H 0.440877 0.241799 0.759338 0.036 Uiso 1 1 calc R . . . .
H2B H 0.334223 0.231517 0.753940 0.036 Uiso 1 1 calc R . . . .
C3 C 0.36702(11) 0.14836(17) 0.67771(7) 0.0306(4) Uani 1 1 d . U . . .
H3 H 0.406274 0.154351 0.651106 0.037 Uiso 1 1 calc R . . . .
C4 C 0.30342(11) 0.04641(17) 0.66687(8) 0.0315(4) Uani 1 1 d . U . . .
H4 H 0.265872 0.043670 0.694700 0.038 Uiso 1 1 calc R . . . .
C6 C 0.34291(12) -0.08712(18) 0.57866(8) 0.0356(4) Uani 1 1 d . U . . .
H6 H 0.398703 -0.036320 0.586047 0.043 Uiso 1 1 calc R . . . .
C5 C 0.28434(10) -0.06247(17) 0.61693(7) 0.0304(4) Uani 1 1 d . U . . .
C7 C 0.31967(13) -0.18541(19) 0.53006(9) 0.0424(4) Uani 1 1 d . U . . .
H7 H 0.359339 -0.199843 0.504212 0.051 Uiso 1 1 calc R . . . .
C8 C 0.23904(14) -0.26253(19) 0.51901(9) 0.0458(5) Uani 1 1 d . U . . .
H8 H 0.223228 -0.328338 0.485415 0.055 Uiso 1 1 calc R . . . .
C9 C 0.18183(13) -0.24275(19) 0.55737(9) 0.0447(4) Uani 1 1 d . U . . .
H9 H 0.127542 -0.297094 0.550830 0.054 Uiso 1 1 calc R . . . .
C10 C 0.20393(12) -0.14313(18) 0.60555(8) 0.0379(4) Uani 1 1 d . U . . .
H10 H 0.163823 -0.129567 0.631152 0.046 Uiso 1 1 calc R . . . .
C11 C 0.27149(10) 0.43429(18) 0.66086(8) 0.0308(4) Uani 1 1 d . U . . .
H11A H 0.270779 0.528931 0.641953 0.037 Uiso 1 1 calc R . . . .
H11B H 0.264732 0.364233 0.626770 0.037 Uiso 1 1 calc R . . . .
C35 C 0.8691(6) 0.7399(9) 0.5571(4) 0.0345(5) Uani 0.523(4) 1 d D U P A 1
C36 C 0.8812(2) 0.8601(4) 0.51334(19) 0.0457(11) Uani 0.523(4) 1 d D U P A 1
H36A H 0.850998 0.834523 0.469637 0.069 Uiso 0.523(4) 1 calc GR . P A 1
H36B H 0.946594 0.875472 0.518417 0.069 Uiso 0.523(4) 1 calc GR . P A 1
H36C H 0.853837 0.946581 0.524117 0.069 Uiso 0.523(4) 1 calc GR . P A 1
C37 C 0.9066(2) 0.6015(4) 0.5369(2) 0.0548(12) Uani 0.523(4) 1 d D U P A 1
H37A H 0.872174 0.578325 0.493700 0.082 Uiso 0.523(4) 1 calc GR . P A 1
H37B H 0.899958 0.525050 0.565035 0.082 Uiso 0.523(4) 1 calc GR . P A 1
H37C H 0.971426 0.613503 0.539162 0.082 Uiso 0.523(4) 1 calc GR . P A 1
C38 C 0.9228(3) 0.7816(7) 0.62432(19) 0.0647(15) Uani 0.523(4) 1 d D U P A 1
H38A H 0.987247 0.796644 0.626080 0.097 Uiso 0.523(4) 1 calc GR . P A 1
H38B H 0.918287 0.705981 0.653438 0.097 Uiso 0.523(4) 1 calc GR . P A 1
H38C H 0.897269 0.868554 0.636254 0.097 Uiso 0.523(4) 1 calc GR . P A 1
C35A C 0.8690(6) 0.7495(10) 0.5607(5) 0.0345(5) Uani 0.477(4) 1 d D U P A 2
C36A C 0.8831(3) 0.9094(4) 0.5717(2) 0.0558(13) Uani 0.477(4) 1 d D U P A 2
H36D H 0.946347 0.934110 0.573669 0.084 Uiso 0.477(4) 1 calc GR . P A 2
H36E H 0.870619 0.934995 0.611421 0.084 Uiso 0.477(4) 1 calc GR . P A 2
H36F H 0.841148 0.960770 0.537115 0.084 Uiso 0.477(4) 1 calc GR . P A 2
C37A C 0.9359(2) 0.6708(6) 0.6155(2) 0.0452(11) Uani 0.477(4) 1 d D U P A 2
H37D H 0.926954 0.569018 0.609432 0.068 Uiso 0.477(4) 1 calc GR . P A 2
H37E H 0.924213 0.698394 0.655191 0.068 Uiso 0.477(4) 1 calc GR . P A 2
H37F H 0.998938 0.695161 0.616638 0.068 Uiso 0.477(4) 1 calc GR . P A 2
C38A C 0.8920(3) 0.7128(7) 0.4990(2) 0.0640(17) Uani 0.477(4) 1 d D U P A 2
H38D H 0.851569 0.765710 0.464265 0.096 Uiso 0.477(4) 1 calc GR . P A 2
H38E H 0.883197 0.611575 0.490816 0.096 Uiso 0.477(4) 1 calc GR . P A 2
H38F H 0.955794 0.737723 0.502779 0.096 Uiso 0.477(4) 1 calc GR . P A 2
C34 C 0.58328(10) 0.66171(17) 0.54164(8) 0.0309(4) Uani 1 1 d . U . . .
C33 C 0.60486(11) 0.73145(19) 0.49269(8) 0.0377(4) Uani 1 1 d . U . . .
H33 H 0.559239 0.760521 0.456099 0.045 Uiso 1 1 calc R . . . .
C32 C 0.69804(11) 0.75640(18) 0.50050(8) 0.0346(4) Uani 1 1 d . U . . .
H32 H 0.715604 0.803780 0.467894 0.041 Uiso 1 1 calc R . . . .
C31 C 0.76738(10) 0.71460(16) 0.55451(7) 0.0291(3) Uani 1 1 d D U . . .
C30 C 0.74212(10) 0.64544(16) 0.60299(7) 0.0288(3) Uani 1 1 d . U . . .
H30 H 0.787180 0.616390 0.639870 0.035 Uiso 1 1 calc R . . . .
C29 C 0.64904(10) 0.61989(16) 0.59605(7) 0.0271(3) Uani 1 1 d . U . . .
C28 C 0.51748(11) 0.56106(17) 0.60673(7) 0.0298(4) Uani 1 1 d . U . . .
C27 C 0.43790(11) 0.51232(17) 0.62619(8) 0.0317(4) Uani 1 1 d . U . . .
H27 H 0.378905 0.520527 0.597289 0.038 Uiso 1 1 calc R . . . .
C26 C 0.44481(10) 0.45674(16) 0.68295(8) 0.0290(3) Uani 1 1 d . U . . .
H26 H 0.505041 0.443849 0.709585 0.035 Uiso 1 1 calc R . . . .
C25 C 0.36579(10) 0.65430(17) 0.75796(8) 0.0296(4) Uani 1 1 d . U . . .
H25 H 0.360000 0.691600 0.717245 0.036 Uiso 1 1 calc R . . . .
C24 C 0.36664(10) 0.74557(17) 0.80723(8) 0.0315(4) Uani 1 1 d . U . . .
H24 H 0.360608 0.844126 0.799761 0.038 Uiso 1 1 calc R . . . .
C23 C 0.37631(10) 0.69319(19) 0.86751(8) 0.0349(4) Uani 1 1 d . U . . .
H23 H 0.376790 0.755692 0.901090 0.042 Uiso 1 1 calc R . . . .
C22 C 0.38524(11) 0.54886(19) 0.87816(8) 0.0369(4) Uani 1 1 d . U . . .
H22 H 0.392179 0.512613 0.919188 0.044 Uiso 1 1 calc R . . . .
C21 C 0.38402(11) 0.45640(18) 0.82831(8) 0.0323(4) Uani 1 1 d . U . . .
H21 H 0.390514 0.357997 0.836078 0.039 Uiso 1 1 calc R . . . .
C20 C 0.37336(9) 0.50747(17) 0.76735(7) 0.0274(3) Uani 1 1 d . U . . .
C19 C 0.01695(13) 0.4308(3) 0.73045(11) 0.0603(6) Uani 1 1 d . U . . .
H19 H 0.064341 0.493626 0.751164 0.072 Uiso 1 1 calc R . . . .
C18 C -0.06565(14) 0.4302(3) 0.74696(12) 0.0692(7) Uani 1 1 d . U . . .
H18 H -0.073708 0.492813 0.778456 0.083 Uiso 1 1 calc R . . . .
C17 C -0.13494(14) 0.3398(3) 0.71793(12) 0.0677(7) Uani 1 1 d . U . . .
H17 H -0.190481 0.338687 0.729626 0.081 Uiso 1 1 calc R . . . .
C16 C -0.12315(14) 0.2503(3) 0.67147(13) 0.0693(7) Uani 1 1 d . U . . .
H16 H -0.171266 0.188324 0.651069 0.083 Uiso 1 1 calc R . . . .
C15 C -0.04056(13) 0.2497(2) 0.65391(11) 0.0598(6) Uani 1 1 d . U . . .
H15 H -0.033582 0.187940 0.621805 0.072 Uiso 1 1 calc R . . . .
C14 C 0.03085(12) 0.3402(2) 0.68390(10) 0.0473(5) Uani 1 1 d . U . . .
C13 C 0.11690(12) 0.3417(2) 0.66410(9) 0.0426(4) Uani 1 1 d . U . . .
H13 H 0.119808 0.277895 0.631673 0.051 Uiso 1 1 calc R . . . .
C12 C 0.18966(10) 0.42216(19) 0.68675(8) 0.0349(4) Uani 1 1 d . U . . .
H12 H 0.190572 0.477508 0.722650 0.042 Uiso 1 1 calc R . . . .

loop_
_atom_site_aniso_label
_atom_site_aniso_U_11
_atom_site_aniso_U_22
_atom_site_aniso_U_33
_atom_site_aniso_U_23
_atom_site_aniso_U_13
_atom_site_aniso_U_12
O1 0.0274(6) 0.0463(7) 0.0369(7) 0.0120(5) 0.0110(5) -0.0006(5)
N1 0.0325(7) 0.0278(7) 0.0332(7) 0.0039(6) 0.0133(6) -0.0006(6)
C1 0.0247(7) 0.0261(8) 0.0332(8) 0.0037(6) 0.0102(6) 0.0009(6)
C2 0.0304(8) 0.0265(8) 0.0332(9) 0.0045(7) 0.0106(7) 0.0016(6)
C3 0.0313(8) 0.0297(9) 0.0334(9) 0.0062(7) 0.0133(7) 0.0046(7)
C4 0.0328(8) 0.0309(9) 0.0342(9) 0.0034(7) 0.0150(7) 0.0023(7)
C6 0.0362(9) 0.0311(9) 0.0416(10) 0.0050(7) 0.0142(7) 0.0026(7)
C5 0.0323(8) 0.0262(9) 0.0332(9) 0.0052(7) 0.0099(7) 0.0036(6)
C7 0.0550(11) 0.0349(10) 0.0406(10) 0.0037(8) 0.0185(9) 0.0103(8)
C8 0.0601(12) 0.0316(10) 0.0404(10) -0.0033(8) 0.0050(9) 0.0047(9)
C9 0.0422(10) 0.0348(10) 0.0531(11) -0.0005(8) 0.0069(9) -0.0045(8)
C10 0.0359(9) 0.0343(10) 0.0458(10) 0.0017(8) 0.0150(8) -0.0016(7)
C11 0.0279(8) 0.0290(9) 0.0352(9) 0.0057(7) 0.0081(7) -0.0001(7)
C35 0.0317(8) 0.0348(13) 0.0370(11) 0.0029(9) 0.0095(8) -0.0069(8)
C36 0.0363(18) 0.043(2) 0.061(3) 0.0102(18) 0.0193(17) -0.0055(16)
C37 0.0289(18) 0.039(2) 0.099(3) 0.001(2) 0.023(2) 0.0021(15)
C38 0.043(2) 0.096(4) 0.050(2) 0.006(2) 0.0044(18) -0.032(3)
C35A 0.0317(8) 0.0348(13) 0.0370(11) 0.0029(9) 0.0095(8) -0.0069(8)
C36A 0.048(2) 0.048(3) 0.061(3) 0.010(2) -0.001(2) -0.019(2)
C37A 0.0266(18) 0.049(3) 0.060(3) 0.013(2) 0.0122(17) -0.0043(18)
C38A 0.035(2) 0.110(5) 0.052(3) -0.009(3) 0.0198(19) -0.011(3)
C34 0.0279(8) 0.0324(9) 0.0340(9) 0.0023(7) 0.0109(7) -0.0016(7)
C33 0.0328(8) 0.0472(11) 0.0324(9) 0.0112(8) 0.0080(7) -0.0004(8)
C32 0.0366(9) 0.0358(10) 0.0337(9) 0.0050(7) 0.0138(7) -0.0048(7)
C31 0.0316(8) 0.0241(8) 0.0325(8) -0.0022(6) 0.0106(7) -0.0034(6)
C30 0.0303(8) 0.0269(9) 0.0286(8) -0.0003(6) 0.0069(6) -0.0005(6)
C29 0.0330(8) 0.0212(8) 0.0293(8) 0.0006(6) 0.0127(6) -0.0003(6)
C28 0.0332(8) 0.0268(9) 0.0311(9) 0.0031(6) 0.0119(7) 0.0024(7)
C27 0.0269(8) 0.0320(9) 0.0380(9) 0.0038(7) 0.0120(7) 0.0004(7)
C26 0.0251(7) 0.0255(8) 0.0378(9) 0.0008(7) 0.0108(7) 0.0029(6)
C25 0.0232(7) 0.0288(9) 0.0392(9) 0.0043(7) 0.0124(7) 0.0002(6)
C24 0.0229(7) 0.0255(9) 0.0483(10) -0.0001(7) 0.0136(7) -0.0011(6)
C23 0.0282(8) 0.0355(10) 0.0427(10) -0.0074(7) 0.0127(7) -0.0020(7)
C22 0.0379(9) 0.0383(10) 0.0358(9) 0.0013(7) 0.0124(7) 0.0000(7)
C21 0.0326(8) 0.0263(9) 0.0380(9) 0.0017(7) 0.0097(7) 0.0006(7)
C20 0.0188(7) 0.0288(9) 0.0360(9) 0.0014(7) 0.0098(6) -0.0001(6)
C19 0.0349(10) 0.0783(16) 0.0709(15) -0.0028(12) 0.0199(10) -0.0144(10)
C18 0.0391(11) 0.0932(19) 0.0806(17) 0.0019(14) 0.0254(11) -0.0095(12)
C17 0.0344(11) 0.0849(18) 0.0869(17) 0.0217(14) 0.0220(11) -0.0054(11)
C16 0.0324(10) 0.0700(17) 0.0982(19) 0.0180(14) 0.0061(11) -0.0177(10)
C15 0.0404(11) 0.0582(14) 0.0762(15) 0.0098(11) 0.0083(10) -0.0125(10)
C14 0.0292(9) 0.0532(12) 0.0564(12) 0.0138(10) 0.0068(8) -0.0081(8)
C13 0.0343(9) 0.0429(11) 0.0496(11) 0.0019(9) 0.0100(8) -0.0060(8)
C12 0.0273(8) 0.0403(10) 0.0366(9) 0.0063(7) 0.0079(7) 0.0002(7)

loop_
_atom_type_symbol
_atom_type_description
_atom_type_scat_dispersion_real
_atom_type_scat_dispersion_imag
_atom_type_scat_source
C C 0.0033 0.0016 'International Tables Vol C Tables 4.2.6.8 and 6.1.1.4'
H H 0.0000 0.0000 'International Tables Vol C Tables 4.2.6.8 and 6.1.1.4'
N N 0.0061 0.0033 'International Tables Vol C Tables 4.2.6.8 and 6.1.1.4'
O O 0.0106 0.0060 'International Tables Vol C Tables 4.2.6.8 and 6.1.1.4'

loop_
_geom_angle_atom_site_label_1
_geom_angle_atom_site_label_2
_geom_angle_atom_site_label_3
_geom_angle
C34 O1 C28 103.78(12)
C28 N1 C29 104.70(14)
C11 C1 C2 110.25(13)
C26 C1 C2 109.73(12)
C26 C1 C11 111.48(14)
C26 C1 C20 105.96(13)
C20 C1 C2 110.21(13)
C20 C1 C11 109.13(12)
C1 C2 H2A 108.4
C1 C2 H2B 108.4
H2A C2 H2B 107.4
C3 C2 C1 115.59(14)
C3 C2 H2A 108.4
C3 C2 H2B 108.4
C2 C3 H3 118.6
C4 C3 C2 122.88(15)
C4 C3 H3 118.6
C3 C4 H4 115.9
C3 C4 C5 128.20(15)
C5 C4 H4 115.9
C5 C6 H6 119.7
C7 C6 H6 119.7
C7 C6 C5 120.57(17)
C6 C5 C4 122.63(15)
C10 C5 C4 119.61(14)
C10 C5 C6 117.75(16)
C6 C7 H7 119.6
C8 C7 C6 120.70(17)
C8 C7 H7 119.6
C7 C8 H8 120.2
C9 C8 C7 119.56(18)
C9 C8 H8 120.2
C8 C9 H9 120.0
C8 C9 C10 120.08(17)
C10 C9 H9 120.0
C5 C10 H10 119.4
C9 C10 C5 121.29(16)
C9 C10 H10 119.4
C1 C11 H11A 108.4
C1 C11 H11B 108.4
H11A C11 H11B 107.5
C12 C11 C1 115.44(14)
C12 C11 H11A 108.4
C12 C11 H11B 108.4
C36 C35 C37 109.1(6)
C36 C35 C31 112.6(6)
C37 C35 C31 107.6(5)
C38 C35 C36 107.1(6)
C38 C35 C37 111.0(6)
C38 C35 C31 109.4(6)
C35 C36 H36A 109.5
C35 C36 H36B 109.5
C35 C36 H36C 109.5
H36A C36 H36B 109.5
H36A C36 H36C 109.5
H36B C36 H36C 109.5
C35 C37 H37A 109.5
C35 C37 H37B 109.5
C35 C37 H37C 109.5
H37A C37 H37B 109.5
H37A C37 H37C 109.5
H37B C37 H37C 109.5
C35 C38 H38A 109.5
C35 C38 H38B 109.5
C35 C38 H38C 109.5
H38A C38 H38B 109.5
H38A C38 H38C 109.5
H38B C38 H38C 109.5
C36A C35A C31 108.4(6)
C37A C35A C36A 108.6(6)
C37A C35A C31 112.9(6)
C38A C35A C36A 107.9(7)
C38A C35A C37A 109.0(6)
C38A C35A C31 109.9(6)
C35A C36A H36D 109.5
C35A C36A H36E 109.5
C35A C36A H36F 109.5
H36D C36A H36E 109.5
H36D C36A H36F 109.5
H36E C36A H36F 109.5
C35A C37A H37D 109.5
C35A C37A H37E 109.5
C35A C37A H37F 109.5
H37D C37A H37E 109.5
H37D C37A H37F 109.5
H37E C37A H37F 109.5
C35A C38A H38D 109.5
C35A C38A H38E 109.5
C35A C38A H38F 109.5
H38D C38A H38E 109.5
H38D C38A H38F 109.5
H38E C38A H38F 109.5
O1 C34 C29 107.98(14)
C33 C34 O1 129.05(14)
C33 C34 C29 122.97(15)
C34 C33 H33 122.1
C34 C33 C32 115.84(15)
C32 C33 H33 122.1
C33 C32 H32 118.4
C33 C32 C31 123.29(15)
C31 C32 H32 118.4
C32 C31 C35 119.3(4)
C32 C31 C35A 120.4(4)
C30 C31 C35 121.8(4)
C30 C31 C35A 120.8(4)
C30 C31 C32 118.78(15)
C31 C30 H30 120.6
C31 C30 C29 118.72(14)
C29 C30 H30 120.6
C34 C29 N1 108.63(14)
C34 C29 C30 120.40(14)
C30 C29 N1 130.95(14)
O1 C28 C27 115.53(13)
N1 C28 O1 114.90(13)
N1 C28 C27 129.56(15)
C28 C27 H27 118.5
C26 C27 C28 122.90(15)
C26 C27 H27 118.5
C1 C26 H26 116.4
C27 C26 C1 127.25(14)
C27 C26 H26 116.4
C24 C25 H25 119.4
C24 C25 C20 121.18(16)
C20 C25 H25 119.4
C25 C24 H24 119.8
C25 C24 C23 120.34(16)
C23 C24 H24 119.8
C24 C23 H23 120.2
C22 C23 C24 119.56(16)
C22 C23 H23 120.2
C23 C22 H22 119.9
C23 C22 C21 120.14(17)
C21 C22 H22 119.9
C22 C21 H21 119.5
C20 C21 C22 120.90(16)
C20 C21 H21 119.5
C25 C20 C1 118.28(14)
C21 C20 C1 123.83(15)
C21 C20 C25 117.86(15)
C18 C19 H19 119.4
C14 C19 H19 119.4
C14 C19 C18 121.2(2)
C19 C18 H18 119.8
C17 C18 C19 120.5(2)
C17 C18 H18 119.8
C18 C17 H17 120.3
C18 C17 C16 119.4(2)
C16 C17 H17 120.3
C17 C16 H16 119.5
C17 C16 C15 121.0(2)
C15 C16 H16 119.5
C16 C15 H15 120.1
C14 C15 C16 119.9(2)
C14 C15 H15 120.1
C19 C14 C13 122.27(17)
C15 C14 C19 118.02(19)
C15 C14 C13 119.7(2)
C14 C13 H13 116.4
C12 C13 C14 127.14(19)
C12 C13 H13 116.4
C11 C12 H12 116.9
C13 C12 C11 126.13(18)
C13 C12 H12 116.9

loop_
_geom_bond_atom_site_label_1
_geom_bond_atom_site_label_2
_geom_bond_distance
O1 C34 1.391(2)
O1 C28 1.392(2)
N1 C29 1.413(2)
N1 C28 1.306(2)
C1 C2 1.565(2)
C1 C11 1.561(2)
C1 C26 1.528(2)
C1 C20 1.549(2)
C2 H2A 0.9900
C2 H2B 0.9900
C2 C3 1.507(2)
C3 H3 0.9500
C3 C4 1.342(2)
C4 H4 0.9500
C4 C5 1.483(2)
C6 H6 0.9500
C6 C5 1.409(2)
C6 C7 1.394(3)
C5 C10 1.405(2)
C7 H7 0.9500
C7 C8 1.390(3)
C8 H8 0.9500
C8 C9 1.388(3)
C9 H9 0.9500
C9 C10 1.395(3)
C10 H10 0.9500
C11 H11A 0.9900
C11 H11B 0.9900
C11 C12 1.513(2)
C35 C36 1.541(9)
C35 C37 1.547(9)
C35 C38 1.538(9)
C35 C31 1.551(9)
C36 H36A 0.9800
C36 H36B 0.9800
C36 H36C 0.9800
C37 H37A 0.9800
C37 H37B 0.9800
C37 H37C 0.9800
C38 H38A 0.9800
C38 H38B 0.9800
C38 H38C 0.9800
C35A C36A 1.544(10)
C35A C37A 1.543(10)
C35A C38A 1.540(10)
C35A C31 1.549(10)
C36A H36D 0.9800
C36A H36E 0.9800
C36A H36F 0.9800
C37A H37D 0.9800
C37A H37E 0.9800
C37A H37F 0.9800
C38A H38D 0.9800
C38A H38E 0.9800
C38A H38F 0.9800
C34 C33 1.385(2)
C34 C29 1.394(2)
C33 H33 0.9500
C33 C32 1.400(2)
C32 H32 0.9500
C32 C31 1.415(2)
C31 C30 1.400(2)
C30 H30 0.9500
C30 C29 1.402(2)
C28 C27 1.468(2)
C27 H27 0.9500
C27 C26 1.341(2)
C26 H26 0.9500
C25 H25 0.9500
C25 C24 1.391(2)
C25 C20 1.409(3)
C24 H24 0.9500
C24 C23 1.394(3)
C23 H23 0.9500
C23 C22 1.390(3)
C22 H22 0.9500
C22 C21 1.407(2)
C21 H21 0.9500
C21 C20 1.401(2)
C19 H19 0.9500
C19 C18 1.403(3)
C19 C14 1.403(3)
C18 H18 0.9500
C18 C17 1.373(3)
C17 H17 0.9500
C17 C16 1.384(4)
C16 H16 0.9500
C16 C15 1.414(3)
C15 H15 0.9500
C15 C14 1.400(3)
C14 C13 1.491(3)
C13 H13 0.9500
C13 C12 1.324(2)
C12 H12 0.9500
